data_7229646
loop_
_publ_author_name
'Duan, Wen-Long'
'Wang, Hao-Cheng'
'Mart\'i-Rujas, Javier'
'Guo, Fang'

_publ_section_title
;
 Fluorescence-based detection of nitroaromatics using a luminescent second
 sphere adduct self-assembled by charge-assisted hydrogen bonds
;
_journal_issue 3
_journal_name_full CrystEngComm
_journal_page_first 323
_journal_paper_doi 10.1039/C7CE01743J
_journal_volume 20
_journal_year 2018
_chemical_formula_sum 'C43 H48 Cd Cl4 N2'
_chemical_formula_weight 847.03
_space_group_crystal_system monoclinic
_space_group_IT_number 15
_space_group_name_Hall '-C 2yc'
_space_group_name_H-M_alt 'C 1 2/c 1'
_symmetry_space_group_name_Hall '-C 2yc'
_symmetry_space_group_name_H-M 'C 1 2/c 1'
_atom_sites_solution_hydrogens mixed
_audit_creation_method SHELXL-2014/7
_audit_update_record
;
2017-11-20 deposited with the CCDC.
2017-12-04 downloaded from the CCDC.
;
_cell_angle_alpha 90
_cell_angle_beta 113.205(2)
_cell_angle_gamma 90
_cell_formula_units_Z 4
_cell_length_a 16.920(3)
_cell_length_b 16.352(3)
_cell_length_c 16.032(3)
_cell_measurement_reflns_used 3598
_cell_measurement_temperature 293(2)
_cell_measurement_theta_max 46.210
_cell_measurement_theta_min 4.982
_cell_volume 4076.8(13)
_computing_structure_refinement 'SHELXL-2014/7 (Sheldrick, 2014)'
_diffrn_ambient_temperature 293(2)
_diffrn_measured_fraction_theta_full 0.999
_diffrn_measured_fraction_theta_max 0.992
_diffrn_measurement_device_type 'Bruker P4'
_diffrn_radiation_type MoK\a
_diffrn_radiation_wavelength 0.71073
_diffrn_reflns_av_R_equivalents 0.0328
_diffrn_reflns_av_unetI/netI 0.0430
_diffrn_reflns_Laue_measured_fraction_full 0.999
_diffrn_reflns_Laue_measured_fraction_max 0.992
_diffrn_reflns_limit_h_max 21
_diffrn_reflns_limit_h_min -21
_diffrn_reflns_limit_k_max 21
_diffrn_reflns_limit_k_min -18
_diffrn_reflns_limit_l_max 20
_diffrn_reflns_limit_l_min -16
_diffrn_reflns_number 12520
_diffrn_reflns_point_group_measured_fraction_full 0.999
_diffrn_reflns_point_group_measured_fraction_max 0.992
_diffrn_reflns_theta_full 25.242
_diffrn_reflns_theta_max 27.528
_diffrn_reflns_theta_min 1.807
_diffrn_source 'fine-focus sealed tube'
_exptl_absorpt_coefficient_mu 0.830
_exptl_crystal_colour colorless
_exptl_crystal_density_diffrn 1.380
_exptl_crystal_description block
_exptl_crystal_F_000 1744
_exptl_crystal_size_max 0.200
_exptl_crystal_size_mid 0.100
_exptl_crystal_size_min 0.090
_refine_diff_density_max 1.032
_refine_diff_density_min -0.531
_refine_diff_density_rms 0.076
_refine_ls_extinction_method none
_refine_ls_goodness_of_fit_ref 1.058
_refine_ls_hydrogen_treatment mixed
_refine_ls_matrix_type full
_refine_ls_number_parameters 249
_refine_ls_number_reflns 4667
_refine_ls_number_restraints 75
_refine_ls_restrained_S_all 1.061
_refine_ls_R_factor_all 0.0704
_refine_ls_R_factor_gt 0.0536
_refine_ls_shift/su_max 0.006
_refine_ls_shift/su_mean 0.001
_refine_ls_structure_factor_coef Fsqd
_refine_ls_weighting_details 'w=1/[\s^2^(Fo^2^)+(0.0687P)^2^+6.3744P] where P=(Fo^2^+2Fc^2^)/3'
_refine_ls_weighting_scheme calc
_refine_ls_wR_factor_gt 0.1363
_refine_ls_wR_factor_ref 0.1457
_reflns_Friedel_coverage 0.000
_reflns_number_gt 3576
_reflns_number_total 4667
_reflns_threshold_expression 'I > 2\s(I)'
_cod_data_source_file c7ce01743j2.cif
_cod_data_source_block 1
_cod_depositor_comments 'Adding full bibliography for 7229643--7229647.cif.'
_cod_database_code 7229646
_shelx_shelxl_version_number 2014/7
_shelx_space_group_comment
;
The symmetry employed for this shelxl refinement is uniquely defined
by the following loop, which should always be used as a source of
symmetry information in preference to the above space-group names.
They are only intended as comments.
;
_shelx_estimated_absorpt_t_min 0.852
_shelx_estimated_absorpt_t_max 0.929

loop_
_space_group_symop_operation_xyz
'x, y, z'
'-x, y, -z+1/2'
'x+1/2, y+1/2, z'
'-x+1/2, y+1/2, -z+1/2'
'-x, -y, -z'
'x, -y, z-1/2'
'-x+1/2, -y+1/2, -z'
'x+1/2, -y+1/2, z-1/2'

loop_
_atom_site_label
_atom_site_type_symbol
_atom_site_fract_x
_atom_site_fract_y
_atom_site_fract_z
_atom_site_U_iso_or_equiv
_atom_site_adp_type
_atom_site_occupancy
_atom_site_site_symmetry_order
_atom_site_calc_flag
_atom_site_refinement_flags_posn
_atom_site_refinement_flags_adp
_atom_site_refinement_flags_occupancy
N1 N -0.1908(2) 0.4460(2) -0.1571(2) 0.0434(7) Uani 1 1 d . . .
C1 C -0.2692(2) 0.4959(2) -0.1828(3) 0.0411(8) Uani 1 1 d . . .
C2 C -0.2677(2) 0.5643(2) -0.1303(3) 0.0495(9) Uani 1 1 d . . .
C3 C -0.3435(3) 0.6083(3) -0.1533(3) 0.0571(11) Uani 1 1 d . . .
C4 C -0.4183(2) 0.5864(2) -0.2259(4) 0.0596(11) Uani 1 1 d . . .
C5 C -0.4158(3) 0.5184(2) -0.2765(3) 0.0549(10) Uani 1 1 d . . .
C6 C -0.3424(2) 0.4714(2) -0.2567(3) 0.0446(8) Uani 1 1 d . . .
C7 C -0.3463(3) 0.3996(3) -0.3168(3) 0.0536(10) Uani 1 1 d D . .
C8 C -0.3520(6) 0.4231(5) -0.4094(5) 0.0886(18) Uani 1 1 d . . .
C9 C -0.1885(3) 0.5927(3) -0.0504(4) 0.0633(12) Uani 1 1 d . . .
C10 C -0.1611(4) 0.6774(4) -0.0567(5) 0.109(2) Uani 1 1 d . . .
H10A H -0.1109 0.6900 -0.0035 0.163 Uiso 1 1 calc R U .
H10B H -0.1481 0.6827 -0.1095 0.163 Uiso 1 1 calc R U .
H10C H -0.2066 0.7144 -0.0611 0.163 Uiso 1 1 calc R U .
C11 C -0.1746(3) 0.3849(3) -0.0814(3) 0.0688(7) Uani 1 1 d . U .
H11A H -0.1807 0.4120 -0.0304 0.083 Uiso 1 1 calc R U .
H11B H -0.1160 0.3649 -0.0612 0.083 Uiso 1 1 calc R U .
C12 C -0.2373(3) 0.3115(3) -0.1113(3) 0.0688(7) Uani 1 1 d . U .
C13 C -0.2186(3) 0.2446(3) -0.1531(3) 0.0688(7) Uani 1 1 d . U .
H13 H -0.1672 0.2460 -0.1613 0.083 Uiso 1 1 calc R U .
C14 C -0.2697(6) 0.1751(4) -0.1840(4) 0.108(2) Uani 1 1 d . U .
H14 H -0.2538 0.1316 -0.2115 0.130 Uiso 1 1 calc R U .
C15 C -0.3513(5) 0.1755(4) -0.1699(4) 0.105(2) Uani 1 1 d . U .
H15 H -0.3907 0.1329 -0.1905 0.126 Uiso 1 1 calc R U .
C16 C -0.3662(2) 0.24221(17) -0.1246(2) 0.0737(15) Uani 1 1 d G U .
C17 C -0.4397(2) 0.2363(2) -0.1063(3) 0.105(2) Uani 1 1 d G U .
H17 H -0.4751 0.1907 -0.1255 0.126 Uiso 1 1 calc R U .
C18 C -0.4604(2) 0.2987(3) -0.0595(3) 0.116(3) Uani 1 1 d DG U .
C19 C -0.4075(2) 0.3669(2) -0.0310(3) 0.100(2) Uani 1 1 d G U .
H19 H -0.4213 0.4086 0.0004 0.119 Uiso 1 1 calc R U .
C20 C -0.3339(2) 0.37277(16) -0.0492(2) 0.0704(9) Uani 1 1 d G U .
H20 H -0.2985 0.4184 -0.0301 0.085 Uiso 1 1 calc R U .
C21 C -0.31325(19) 0.31042(19) -0.0961(2) 0.0704(9) Uani 1 1 d G U .
C22 C -0.5000 0.6365(5) -0.2500 0.083(3) Uani 1 2 d S T P
Cd1 Cd 0.0000 0.43029(3) -0.2500 0.05046(16) Uani 1 2 d S T P
Cl1 Cl 0.00898(7) 0.51600(7) -0.37279(8) 0.0607(3) Uani 1 1 d . . .
Cl2 Cl -0.13037(7) 0.34702(8) -0.29800(9) 0.0705(3) Uani 1 1 d . . .
H3A H -0.344(3) 0.653(3) -0.115(3) 0.051(11) Uiso 1 1 d . . .
H5A H -0.466(3) 0.502(2) -0.330(3) 0.049(11) Uiso 1 1 d . . .
H7A H -0.392(2) 0.367(2) -0.321(3) 0.061(12) Uiso 1 1 d D . .
H7B H -0.302(2) 0.362(2) -0.293(3) 0.062(13) Uiso 1 1 d D . .
H8A H -0.357(5) 0.378(5) -0.452(5) 0.14(3) Uiso 1 1 d . . .
H8B H -0.299(4) 0.449(4) -0.403(4) 0.10(2) Uiso 1 1 d . . .
H8C H -0.396(4) 0.457(3) -0.435(4) 0.075(17) Uiso 1 1 d . . .
H9A H -0.205(4) 0.594(3) 0.004(4) 0.100(19) Uiso 1 1 d . . .
H9B H -0.144(3) 0.552(3) -0.033(3) 0.071(14) Uiso 1 1 d . . .
H18A H -0.516(3) 0.289(4) -0.055(5) 0.15(3) Uiso 1 1 d D . .
H1N H -0.146(3) 0.476(3) -0.140(3) 0.047(11) Uiso 1 1 d . . .
H2N H -0.190(3) 0.417(2) -0.202(3) 0.046(12) Uiso 1 1 d . . .
H22A H -0.489(4) 0.667(3) -0.203(4) 0.09(2) Uiso 1 1 d . . .

loop_
_atom_site_aniso_label
_atom_site_aniso_U_11
_atom_site_aniso_U_22
_atom_site_aniso_U_33
_atom_site_aniso_U_23
_atom_site_aniso_U_13
_atom_site_aniso_U_12
N1 0.0330(16) 0.0429(17) 0.054(2) 0.0067(15) 0.0170(14) -0.0013(13)
C1 0.0327(17) 0.0413(18) 0.053(2) 0.0069(15) 0.0204(16) -0.0008(14)
C2 0.0369(19) 0.053(2) 0.057(2) -0.0013(18) 0.0170(17) -0.0069(16)
C3 0.042(2) 0.047(2) 0.083(3) -0.008(2) 0.026(2) -0.0031(17)
C4 0.0335(19) 0.046(2) 0.094(3) 0.003(2) 0.020(2) -0.0022(15)
C5 0.0335(19) 0.051(2) 0.069(3) 0.001(2) 0.0087(19) -0.0070(16)
C6 0.0376(18) 0.0404(19) 0.052(2) 0.0062(16) 0.0143(16) -0.0046(15)
C7 0.048(2) 0.050(2) 0.058(3) 0.0009(19) 0.016(2) -0.0023(18)
C8 0.115(6) 0.083(4) 0.070(4) 0.009(3) 0.039(4) 0.008(4)
C9 0.045(2) 0.071(3) 0.067(3) -0.015(2) 0.014(2) -0.004(2)
C10 0.095(4) 0.096(4) 0.101(5) -0.011(4) 0.002(4) -0.047(4)
C11 0.0797(18) 0.0602(16) 0.0625(17) 0.0168(13) 0.0238(14) 0.0064(13)
C12 0.0797(18) 0.0602(16) 0.0625(17) 0.0168(13) 0.0238(14) 0.0064(13)
C13 0.0797(18) 0.0602(16) 0.0625(17) 0.0168(13) 0.0238(14) 0.0064(13)
C14 0.184(7) 0.063(3) 0.069(3) -0.002(3) 0.042(4) -0.014(4)
C15 0.148(6) 0.075(4) 0.066(3) 0.003(3) 0.013(4) -0.020(4)
C16 0.073(3) 0.058(3) 0.060(3) 0.019(2) -0.007(2) -0.023(2)
C17 0.077(4) 0.089(4) 0.113(5) 0.031(4) -0.001(3) -0.019(3)
C18 0.075(4) 0.106(5) 0.146(6) 0.055(5) 0.021(4) -0.001(4)
C19 0.077(4) 0.078(4) 0.141(5) 0.034(4) 0.041(4) 0.004(3)
C20 0.072(2) 0.0617(19) 0.066(2) 0.0138(15) 0.0156(17) -0.0051(17)
C21 0.072(2) 0.0617(19) 0.066(2) 0.0138(15) 0.0156(17) -0.0051(17)
C22 0.037(3) 0.049(4) 0.152(9) 0.000 0.026(4) 0.000
Cd1 0.0411(2) 0.0536(3) 0.0621(3) 0.000 0.02617(19) 0.000
Cl1 0.0494(6) 0.0699(7) 0.0688(7) 0.0179(5) 0.0298(5) 0.0156(5)
Cl2 0.0569(6) 0.0768(7) 0.0871(8) -0.0213(6) 0.0383(6) -0.0203(5)

loop_
_atom_type_symbol
_atom_type_description
_atom_type_scat_dispersion_real
_atom_type_scat_dispersion_imag
_atom_type_scat_source
C C 0.0033 0.0016 'International Tables Vol C Tables 4.2.6.8 and 6.1.1.4'
H H 0.0000 0.0000 'International Tables Vol C Tables 4.2.6.8 and 6.1.1.4'
N N 0.0061 0.0033 'International Tables Vol C Tables 4.2.6.8 and 6.1.1.4'
Cl Cl 0.1484 0.1585 'International Tables Vol C Tables 4.2.6.8 and 6.1.1.4'
Cd Cd -0.8075 1.2024 'International Tables Vol C Tables 4.2.6.8 and 6.1.1.4'

loop_
_geom_angle_atom_site_label_1
_geom_angle_atom_site_label_2
_geom_angle_atom_site_label_3
_geom_angle
_geom_angle_site_symmetry_1
_geom_angle_site_symmetry_3
C1 N1 C11 116.7(3) . .
C6 C1 C2 122.9(3) . .
C6 C1 N1 118.8(3) . .
C2 C1 N1 118.3(3) . .
C3 C2 C1 117.4(4) . .
C3 C2 C9 118.8(4) . .
C1 C2 C9 123.8(4) . .
C4 C3 C2 122.1(4) . .
C5 C4 C3 118.0(4) . .
C5 C4 C22 121.2(4) . .
C3 C4 C22 120.8(4) . .
C6 C5 C4 122.8(4) . .
C5 C6 C1 116.8(4) . .
C5 C6 C7 118.5(4) . .
C1 C6 C7 124.7(3) . .
C8 C7 C6 113.8(4) . .
C10 C9 C2 115.2(5) . .
N1 C11 C12 112.2(4) . .
C13 C12 C21 118.4(4) . .
C13 C12 C11 120.2(5) . .
C21 C12 C11 121.4(4) . .
C12 C13 C14 126.1(6) . .
C13 C14 C15 115.1(6) . .
C16 C15 C14 117.1(6) . .
C15 C16 C17 114.7(4) . .
C15 C16 C21 125.3(4) . .
C17 C16 C21 120.0 . .
C18 C17 C16 120.0 . .
C17 C18 C19 120.0 . .
C20 C19 C18 120.0 . .
C19 C20 C21 120.0 . .
C20 C21 C16 120.0 . .
C20 C21 C12 121.9(3) . .
C16 C21 C12 118.0(3) . .
C4 C22 C4 114.8(6) 2_454 .
Cl2 Cd1 Cl2 112.29(6) . 2_554
Cl2 Cd1 Cl1 113.36(4) . .
Cl2 Cd1 Cl1 103.64(4) 2_554 .
Cl2 Cd1 Cl1 103.64(4) . 2_554
Cl2 Cd1 Cl1 113.36(4) 2_554 2_554
Cl1 Cd1 Cl1 110.84(6) . 2_554

loop_
_geom_bond_atom_site_label_1
_geom_bond_atom_site_label_2
_geom_bond_distance
_geom_bond_site_symmetry_2
N1 C1 1.472(4) .
N1 C11 1.512(5) .
C1 C6 1.393(5) .
C1 C2 1.394(5) .
C2 C3 1.388(6) .
C2 C9 1.517(6) .
C3 C4 1.387(6) .
C4 C5 1.387(6) .
C4 C22 1.520(5) .
C5 C6 1.386(6) .
C6 C7 1.504(6) .
C7 C8 1.499(8) .
C9 C10 1.476(8) .
C11 C12 1.547(7) .
C12 C13 1.384(7) .
C12 C21 1.399(6) .
C13 C14 1.396(8) .
C14 C15 1.484(11) .
C15 C16 1.387(8) .
C16 C17 1.3900 .
C16 C21 1.3900 .
C17 C18 1.3900 .
C18 C19 1.3900 .
C19 C20 1.3900 .
C20 C21 1.3900 .
C22 C4 1.519(6) 2_454
Cd1 Cl2 2.4443(11) .
Cd1 Cl2 2.4443(11) 2_554
Cd1 Cl1 2.4694(11) .
Cd1 Cl1 2.4694(11) 2_554
